data_1570526
loop_
_publ_author_name
'Hou, Jingwei'
'Li, Xiaohong'
'Yan, Kaiyu'
'Zhang, Lei'
'Loh, Teck-Peng'
'Xie, Peizhong'

_publ_section_title
;
 Uracil-Cu(i) catalyst: allylation of cyclopropanols with
 Morita-Baylis-Hillman alcohols under water-tolerant conditions.
;
_journal_issue 3
_journal_name_full 'Chemical science'
_journal_page_first 1143
_journal_page_last 1149
_journal_paper_doi 10.1039/d3sc04890j
_journal_volume 15
_journal_year 2024
_chemical_formula_moiety 'C20 H20 O3'
_chemical_formula_sum 'C20 H20 O3'
_chemical_formula_weight 308.36
_space_group_crystal_system monoclinic
_space_group_IT_number 15
_space_group_name_Hall '-C 2yc'
_space_group_name_H-M_alt 'C 1 2/c 1'
_atom_sites_solution_hydrogens geom
_audit_creation_date 2022-08-16
_audit_creation_method
;
Olex2 1.2
(compiled 2018.05.29 svn.r3508 for OlexSys, GUI svn.r5506)
;
_audit_update_record
;
2022-08-21 deposited with the CCDC.	2023-12-07 downloaded from the CCDC.
;
_cell_angle_alpha 90
_cell_angle_beta 102.733(2)
_cell_angle_gamma 90
_cell_formula_units_Z 8
_cell_length_a 33.9435(14)
_cell_length_b 5.7917(2)
_cell_length_c 17.1106(8)
_cell_measurement_reflns_used 6211
_cell_measurement_temperature 193(2)
_cell_measurement_theta_max 29.09
_cell_measurement_theta_min 2.46
_cell_volume 3281.1(2)
_computing_cell_refinement 'SAINT V8.40B (?, 2016)'
_computing_data_reduction 'SAINT V8.40B (?, 2016)'
_computing_molecular_graphics 'Olex2 (Dolomanov et al., 2009)'
_computing_publication_material 'Olex2 (Dolomanov et al., 2009)'
_computing_structure_refinement 'XL (Sheldrick, 2008)'
_computing_structure_solution 'SHELXT 2018/2 (Sheldrick, 2018)'
_diffrn_ambient_temperature 193(2)
_diffrn_measured_fraction_theta_full 0.990
_diffrn_measured_fraction_theta_max 0.993
_diffrn_measurement_device_type 'Bruker APEX-II CCD'
_diffrn_measurement_method '\f and \w scans'
_diffrn_radiation_type MoK\a
_diffrn_radiation_wavelength 0.71073
_diffrn_reflns_av_R_equivalents 0.0398
_diffrn_reflns_av_unetI/netI 0.0375
_diffrn_reflns_Laue_measured_fraction_full 0.990
_diffrn_reflns_Laue_measured_fraction_max 0.993
_diffrn_reflns_limit_h_max 46
_diffrn_reflns_limit_h_min -46
_diffrn_reflns_limit_k_max 7
_diffrn_reflns_limit_k_min -7
_diffrn_reflns_limit_l_max 23
_diffrn_reflns_limit_l_min -21
_diffrn_reflns_number 16677
_diffrn_reflns_point_group_measured_fraction_full 0.990
_diffrn_reflns_point_group_measured_fraction_max 0.993
_diffrn_reflns_theta_full 25.242
_diffrn_reflns_theta_max 29.087
_diffrn_reflns_theta_min 2.461
_diffrn_standards_number 0
_exptl_absorpt_coefficient_mu 0.083
_exptl_absorpt_correction_T_max 0.7458
_exptl_absorpt_correction_T_min 0.7008
_exptl_absorpt_correction_type none
_exptl_absorpt_process_details
;
SADABS-2016/2 (Bruker,2016/2) was used for absorption correction.
wR2(int) was 0.0916 before and 0.0546 after correction.
The Ratio of minimum to maximum transmission is 0.9397.
The \l/2 correction factor is Not present.
;
_exptl_crystal_density_diffrn 1.248
_exptl_crystal_description block
_exptl_crystal_F_000 1312
_refine_diff_density_max 0.297
_refine_diff_density_min -0.161
_refine_diff_density_rms 0.037
_refine_ls_extinction_method none
_refine_ls_goodness_of_fit_ref 1.020
_refine_ls_hydrogen_treatment constr
_refine_ls_matrix_type full
_refine_ls_number_parameters 209
_refine_ls_number_reflns 4363
_refine_ls_number_restraints 0
_refine_ls_restrained_S_all 1.020
_refine_ls_R_factor_all 0.0632
_refine_ls_R_factor_gt 0.0450
_refine_ls_shift/su_max 0.000
_refine_ls_shift/su_mean 0.000
_refine_ls_structure_factor_coef Fsqd
_refine_ls_weighting_details 'w=1/[\s^2^(Fo^2^)+(0.0366P)^2^+2.4475P] where P=(Fo^2^+2Fc^2^)/3'
_refine_ls_weighting_scheme calc
_refine_ls_wR_factor_gt 0.0995
_refine_ls_wR_factor_ref 0.1099
_reflns_Friedel_coverage 0.000
_reflns_number_gt 3407
_reflns_number_total 4363
_reflns_threshold_expression 'I > 2\s(I)'
_cod_data_source_file d3sc04890j2.cif
_cod_data_source_block 220815_wq_ngd_hjw_c_158_0m_a
_cod_depositor_comments 'Adding full bibliography for 1570526.cif.'
_cod_database_code 1570526
_shelx_shelxl_version_number 2016/6
_shelx_space_group_comment
;
The symmetry employed for this shelxl refinement is uniquely defined
by the following loop, which should always be used as a source of
symmetry information in preference to the above space-group names.
They are only intended as comments.
;
_olex2_refinement_description
;
1. Fixed Uiso
 At 1.2 times of:
  All C(H) groups, All C(H,H) groups
 At 1.5 times of:
  All C(H,H,H) groups
2.a Secondary CH2 refined with riding coordinates:
 C10(H10A,H10B), C9(H9A,H9B), C8(H8A,H8B)
2.b Aromatic/amide H refined with riding coordinates:
 C12(H12), C14(H14), C18(H18), C15(H15), C16(H16), C1(H1), C17(H17), C3(H3),
 C5(H5), C2(H2), C4(H4)
2.c Idealised Me refined as rotating group:
 C20(H20A,H20B,H20C)
;
_olex2_submission_special_instructions 'No special instructions were received'

loop_
_space_group_symop_operation_xyz
'x, y, z'
'-x, y, -z+1/2'
'x+1/2, y+1/2, z'
'-x+1/2, y+1/2, -z+1/2'
'-x, -y, -z'
'x, -y, z-1/2'
'-x+1/2, -y+1/2, -z'
'x+1/2, -y+1/2, z-1/2'

loop_
_atom_site_label
_atom_site_type_symbol
_atom_site_fract_x
_atom_site_fract_y
_atom_site_fract_z
_atom_site_U_iso_or_equiv
_atom_site_adp_type
_atom_site_occupancy
_atom_site_site_symmetry_order
_atom_site_calc_flag
_atom_site_refinement_flags_posn
_atom_site_refinement_flags_adp
_atom_site_refinement_flags_occupancy
_atom_site_disorder_assembly
_atom_site_disorder_group
O2 O 0.40461(3) -0.07822(16) 0.11253(5) 0.0329(2) Uani 1 1 d . . . . .
O1 O 0.31562(3) 0.73858(17) 0.18570(6) 0.0389(2) Uani 1 1 d . . . . .
O3 O 0.46645(3) 0.04725(19) 0.16942(7) 0.0442(3) Uani 1 1 d . . . . .
C13 C 0.42879(3) 0.4923(2) 0.32779(7) 0.0253(2) Uani 1 1 d . . . . .
C12 C 0.43742(3) 0.3234(2) 0.26941(7) 0.0260(2) Uani 1 1 d . . . . .
H12 H 0.464810 0.277154 0.276022 0.031 Uiso 1 1 calc R . . . .
C11 C 0.41108(3) 0.2272(2) 0.20800(7) 0.0245(2) Uani 1 1 d . . . . .
C7 C 0.29133(3) 0.6288(2) 0.13682(7) 0.0267(2) Uani 1 1 d . . . . .
C10 C 0.36595(3) 0.2611(2) 0.18831(7) 0.0254(2) Uani 1 1 d . . . . .
H10A H 0.358194 0.346783 0.232674 0.030 Uiso 1 1 calc R . . . .
H10B H 0.352705 0.107956 0.184637 0.030 Uiso 1 1 calc R . . . .
C14 C 0.40299(3) 0.6797(2) 0.30522(7) 0.0271(3) Uani 1 1 d . . . . .
H14 H 0.389803 0.699305 0.250593 0.033 Uiso 1 1 calc R . . . .
C19 C 0.42599(3) 0.0508(2) 0.15832(7) 0.0260(2) Uani 1 1 d . . . . .
C18 C 0.44798(4) 0.4687(2) 0.40847(8) 0.0311(3) Uani 1 1 d . . . . .
H18 H 0.466036 0.343620 0.424749 0.037 Uiso 1 1 calc R . . . .
C15 C 0.39644(4) 0.8373(2) 0.36188(8) 0.0313(3) Uani 1 1 d . . . . .
H15 H 0.378892 0.964642 0.345745 0.038 Uiso 1 1 calc R . . . .
C6 C 0.24762(3) 0.6953(2) 0.11919(7) 0.0272(3) Uani 1 1 d . . . . .
C9 C 0.35024(3) 0.3922(2) 0.10987(7) 0.0277(3) Uani 1 1 d . . . . .
H9A H 0.363752 0.544520 0.112987 0.033 Uiso 1 1 calc R . . . .
H9B H 0.357391 0.305138 0.065169 0.033 Uiso 1 1 calc R . . . .
C8 C 0.30455(3) 0.4283(2) 0.09210(8) 0.0280(3) Uani 1 1 d . . . . .
H8A H 0.294768 0.454248 0.033854 0.034 Uiso 1 1 calc R . . . .
H8B H 0.291645 0.285529 0.106164 0.034 Uiso 1 1 calc R . . . .
C16 C 0.41523(4) 0.8111(2) 0.44171(8) 0.0351(3) Uani 1 1 d . . . . .
H16 H 0.410536 0.919420 0.480347 0.042 Uiso 1 1 calc R . . . .
C1 C 0.21842(4) 0.5792(2) 0.06330(9) 0.0346(3) Uani 1 1 d . . . . .
H1 H 0.225859 0.449214 0.035896 0.041 Uiso 1 1 calc R . . . .
C17 C 0.44096(4) 0.6256(3) 0.46501(8) 0.0361(3) Uani 1 1 d . . . . .
H17 H 0.453799 0.606004 0.519836 0.043 Uiso 1 1 calc R . . . .
C3 C 0.16745(4) 0.8399(3) 0.08717(9) 0.0418(3) Uani 1 1 d . . . . .
H3 H 0.140088 0.889129 0.076203 0.050 Uiso 1 1 calc R . . . .
C5 C 0.23604(4) 0.8847(2) 0.15916(8) 0.0358(3) Uani 1 1 d . . . . .
H5 H 0.255665 0.965028 0.197757 0.043 Uiso 1 1 calc R . . . .
C2 C 0.17849(4) 0.6518(3) 0.04722(10) 0.0419(3) Uani 1 1 d . . . . .
H2 H 0.158725 0.572035 0.008716 0.050 Uiso 1 1 calc R . . . .
C4 C 0.19612(4) 0.9566(3) 0.14300(9) 0.0427(3) Uani 1 1 d . . . . .
H4 H 0.188478 1.086120 0.170344 0.051 Uiso 1 1 calc R . . . .
C20 C 0.48299(4) -0.1378(3) 0.13035(11) 0.0519(4) Uani 1 1 d . . . . .
H20A H 0.473742 -0.122426 0.072154 0.078 Uiso 1 1 calc GR . . . .
H20B H 0.473937 -0.286294 0.147544 0.078 Uiso 1 1 calc GR . . . .
H20C H 0.512557 -0.130583 0.144795 0.078 Uiso 1 1 calc GR . . . .

loop_
_atom_site_aniso_label
_atom_site_aniso_U_11
_atom_site_aniso_U_22
_atom_site_aniso_U_33
_atom_site_aniso_U_23
_atom_site_aniso_U_13
_atom_site_aniso_U_12
O2 0.0316(5) 0.0336(5) 0.0325(5) -0.0074(4) 0.0048(4) -0.0016(4)
O1 0.0299(5) 0.0367(5) 0.0459(6) -0.0120(4) -0.0010(4) -0.0007(4)
O3 0.0240(4) 0.0505(6) 0.0562(7) -0.0248(5) 0.0045(4) 0.0068(4)
C13 0.0220(5) 0.0268(6) 0.0272(6) -0.0006(5) 0.0052(4) -0.0043(4)
C12 0.0223(5) 0.0266(6) 0.0286(6) 0.0009(5) 0.0045(4) 0.0011(4)
C11 0.0237(5) 0.0233(5) 0.0266(6) 0.0016(5) 0.0059(4) 0.0010(4)
C7 0.0239(5) 0.0259(6) 0.0296(6) 0.0004(5) 0.0042(4) -0.0009(5)
C10 0.0217(5) 0.0259(6) 0.0284(6) -0.0004(5) 0.0054(4) -0.0008(4)
C14 0.0260(6) 0.0285(6) 0.0264(6) 0.0001(5) 0.0050(4) -0.0031(5)
C19 0.0247(5) 0.0262(6) 0.0260(6) 0.0017(5) 0.0033(4) 0.0024(5)
C18 0.0266(6) 0.0350(7) 0.0294(6) 0.0015(5) 0.0012(5) -0.0020(5)
C15 0.0303(6) 0.0300(6) 0.0348(7) -0.0022(5) 0.0099(5) -0.0008(5)
C6 0.0239(5) 0.0289(6) 0.0293(6) 0.0024(5) 0.0073(4) 0.0012(5)
C9 0.0233(5) 0.0302(6) 0.0294(6) 0.0002(5) 0.0054(4) 0.0029(5)
C8 0.0235(5) 0.0286(6) 0.0302(6) -0.0026(5) 0.0026(4) 0.0013(5)
C16 0.0352(7) 0.0399(7) 0.0322(7) -0.0089(6) 0.0117(5) -0.0071(6)
C1 0.0268(6) 0.0329(7) 0.0425(8) -0.0035(6) 0.0044(5) 0.0000(5)
C17 0.0348(7) 0.0476(8) 0.0241(6) -0.0019(6) 0.0027(5) -0.0065(6)
C3 0.0273(6) 0.0501(9) 0.0504(9) 0.0107(7) 0.0140(6) 0.0093(6)
C5 0.0354(7) 0.0382(7) 0.0345(7) -0.0037(6) 0.0090(5) 0.0044(6)
C2 0.0244(6) 0.0471(8) 0.0523(9) 0.0025(7) 0.0040(6) -0.0014(6)
C4 0.0418(8) 0.0455(8) 0.0453(8) 0.0010(7) 0.0192(6) 0.0141(7)
C20 0.0347(7) 0.0580(10) 0.0607(10) -0.0241(8) 0.0060(7) 0.0156(7)

loop_
_atom_type_symbol
_atom_type_description
_atom_type_scat_dispersion_real
_atom_type_scat_dispersion_imag
_atom_type_scat_source
C C 0.0033 0.0016 'International Tables Vol C Tables 4.2.6.8 and 6.1.1.4'
H H 0.0000 0.0000 'International Tables Vol C Tables 4.2.6.8 and 6.1.1.4'
O O 0.0106 0.0060 'International Tables Vol C Tables 4.2.6.8 and 6.1.1.4'

loop_
_geom_angle_atom_site_label_1
_geom_angle_atom_site_label_2
_geom_angle_atom_site_label_3
_geom_angle
_geom_angle_site_symmetry_1
_geom_angle_site_symmetry_3
_geom_angle_publ_flag
C19 O3 C20 115.86(11) . . ?
C14 C13 C12 122.39(11) . . ?
C14 C13 C18 118.51(11) . . ?
C18 C13 C12 119.08(11) . . ?
C11 C12 C13 127.53(11) . . ?
C12 C11 C10 126.18(11) . . ?
C12 C11 C19 118.75(10) . . ?
C19 C11 C10 114.74(10) . . ?
O1 C7 C6 119.70(11) . . ?
O1 C7 C8 121.16(11) . . ?
C6 C7 C8 119.13(10) . . ?
C11 C10 C9 113.62(10) . . ?
C15 C14 C13 120.47(12) . . ?
O2 C19 O3 122.21(11) . . ?
O2 C19 C11 124.51(11) . . ?
O3 C19 C11 113.28(10) . . ?
C17 C18 C13 120.74(12) . . ?
C16 C15 C14 120.60(13) . . ?
C1 C6 C7 122.60(11) . . ?
C1 C6 C5 118.88(11) . . ?
C5 C6 C7 118.50(11) . . ?
C8 C9 C10 112.59(10) . . ?
C7 C8 C9 113.94(10) . . ?
C15 C16 C17 119.56(12) . . ?
C2 C1 C6 120.47(13) . . ?
C18 C17 C16 120.12(12) . . ?
C2 C3 C4 120.13(13) . . ?
C4 C5 C6 120.49(13) . . ?
C3 C2 C1 120.03(14) . . ?
C3 C4 C5 119.99(14) . . ?

loop_
_geom_bond_atom_site_label_1
_geom_bond_atom_site_label_2
_geom_bond_distance
_geom_bond_site_symmetry_2
_geom_bond_publ_flag
O2 C19 1.2032(15) . ?
O1 C7 1.2164(15) . ?
O3 C19 1.3446(14) . ?
O3 C20 1.4410(17) . ?
C13 C12 1.4730(17) . ?
C13 C14 1.3947(17) . ?
C13 C18 1.3972(17) . ?
C12 C11 1.3413(17) . ?
C11 C10 1.5070(15) . ?
C11 C19 1.4875(16) . ?
C7 C6 1.4979(16) . ?
C7 C8 1.5123(17) . ?
C10 C9 1.5323(17) . ?
C14 C15 1.3847(17) . ?
C18 C17 1.3857(19) . ?
C15 C16 1.3827(19) . ?
C6 C1 1.3895(18) . ?
C6 C5 1.3941(18) . ?
C9 C8 1.5276(16) . ?
C16 C17 1.387(2) . ?
C1 C2 1.3877(18) . ?
C3 C2 1.381(2) . ?
C3 C4 1.381(2) . ?
C5 C4 1.3861(19) . ?
